data_2100836
loop_
_publ_author_name
'Mizuguchi, J.'
'Grubenmann, A.'
'Wooden, G.'
'Rihs, G.'

_publ_section_title
;
 Structures of 3,6-diphenylpyrrolo[3,4-<i>c</i>]pyrrole-1,4-dione and
 2,5-dimethyl-3,6-diphenylpyrrolo[3,4-<i>c</i>]pyrrole-1,4-dione
;
_journal_issue 5
_journal_name_full 'Acta Crystallographica Section B'
_journal_page_first 696
_journal_page_last 700
_journal_paper_doi 10.1107/S0108768192003033
_journal_volume 48
_journal_year 1992
_chemical_formula_sum 'C18 H12 N2 O2'
_chemical_formula_weight 288.310
_space_group_crystal_system triclinic
_space_group_IT_number 2
_space_group_name_Hall '-P 1'
_space_group_name_H-M_alt 'P -1'
_cell_angle_alpha 93.110(10)
_cell_angle_beta 86.970(10)
_cell_angle_gamma 95.020(10)
_cell_formula_units_Z 1
_cell_length_a 3.8170(10)
_cell_length_b 6.5160(10)
_cell_length_c 13.531(2)
_cell_volume 334.36(11)
_diffrn_radiation_type Cu
_diffrn_radiation_wavelength 1.5418
_exptl_absorpt_coefficient_mu 0.73
_exptl_crystal_density_diffrn 1.432
_exptl_crystal_density_meas 1.410
_exptl_crystal_F_000 150
_cod_data_source_file bx0577.cif
_cod_data_source_block bx0577a
_cod_depositor_comments
;
 Updating space group information and adding the symmetry operation list.

 Antanas Vaitkus,
 2018-06-14

 Adding the _atom_site_type_symbol data item.

 Antanas Vaitkus,
 2017-01-19
;
_cod_original_cell_volume 334.3(2)
_cod_database_code 2100836

loop_
_space_group_symop_id
_space_group_symop_operation_xyz
1 x,y,z
2 -x,-y,-z

loop_
_atom_site_label
_atom_site_type_symbol
_atom_site_fract_x
_atom_site_fract_y
_atom_site_fract_z
_atom_site_U_iso_or_equiv
O1 O .9477(8) .3188(4) -.1055(2) .0450(10)
N1 N .6913(9) .2982(5) .0534(2) .0390(10)
C1 C .7640(10) .2203(5) -.0440(3) .0360(10)
C2 C .4880(10) .1578(5) .1085(3) .0340(10)
C3 C .5820(10) .0168(6) -.0476(3) .0350(10)
C4 C .3860(10) .2047(6) .2119(3) .0380(10)
C5 C .4610(10) .4033(6) .2554(3) .0470(10)
C6 C .3600(10) .4399(7) .3551(3) .0570(10)
C7 C .1880(10) .2885(8) .4089(4) .0610(10)
C8 C .1130(10) .0924(8) .3663(4) .0600(10)
C9 C .2110(10) .0498(7) .2670(3) .0490(10)
H1 H .640(10) .530(8) .218(4) .038(8)
H2 H .420(10) .564(8) .387(4) .039(8)
H3 H .120(10) .345(9) .486(5) .063(8)
H4 H -.030(10) -.015(8) .402(4) .042(8)
H5 H .170(10) -.081(8) .236(4) .046(8)
HN H .825(9) .435(6) .068(3) .013(7)

loop_
_geom_angle_atom_site_label_1
_geom_angle_atom_site_label_2
_geom_angle_atom_site_label_3
_geom_angle
C1 N1 C2 112.1(3)
C1 N1 HN 112(2)
C2 N1 HN 136(2)
O1 C1 N1 123.0(4)
O1 C1 C3 132.8(4)
N1 C1 C3 104.2(4)
N1 C2 C3 107.3(3)
N1 C2 C4 121.4(3)
C3 C2 C4 131.4(4)
C1 C3 C2 143.5(4)
C1 C3 C3 107.7(3)
C2 C3 C3 108.8(3)
C2 C4 C5 120.8(4)
C2 C4 C9 118.9(3)
C5 C4 C9 120.3(4)
C4 C5 C6 118.5(4)
C4 C5 H1 123(3)
C6 C5 H1 117(3)
C5 C6 C7 121.1(3)
C5 C6 H2 120(3)
C7 C6 H2 118(3)
C6 C7 C8 120.5(5)
C6 C7 H3 112(3)
C8 C7 H3 128(3)
C7 C8 C9 120.0(4)
C7 C8 H4 122(3)
C9 C8 H4 118(3)
C4 C9 C8 119.5(4)
C4 C9 H5 118(3)
C8 C9 H5 122(3)

loop_
_geom_bond_atom_site_label_1
_geom_bond_atom_site_label_2
_geom_bond_distance
O1 C1 1.230(5)
N1 C1 1.409(5)
N1 HN 1.00(3)
N1 C2 1.372(5)
C1 C3 1.442(5)
C2 C3 1.383(5)
C2 C4 1.455(5)
C4 C5 1.404(5)
C4 C9 1.391(6)
C5 C6 1.397(6)
C5 H1 1.15(5)
C6 C7 1.360(7)
C6 H2 0.92(5)
C7 C8 1.386(7)
C7 H3 1.11(6)
C8 C9 1.394(6)
C8 H4 0.98(5)
C9 H5 0.94(5)
